data_7022503
loop_
_publ_author_name
'Stute, Annika'
'Kehr, Gerald'
'Daniliuc, Constantin G.'
'Fr\"ohlich, Roland'
'Erker, Gerhard'

_publ_section_title
;
 Electronic control in frustrated Lewis pair chemistry: adduct formation
 of intramolecular FLP systems with -P(C(6)F(5))(2) Lewis base components.
;
_journal_issue 13
_journal_name_full 'Dalton transactions (Cambridge, England : 2003)'
_journal_page_first 4487
_journal_page_last 4499
_journal_paper_doi 10.1039/c2dt32806b
_journal_volume 42
_journal_year 2013
_chemical_formula_sum 'C45 H23 B F20 O P'
_chemical_formula_weight 1001.41
_space_group_IT_number 2
_symmetry_cell_setting triclinic
_symmetry_space_group_name_Hall '-P 1'
_symmetry_space_group_name_H-M 'P -1'
_atom_sites_solution_hydrogens geom
_atom_sites_solution_primary direct
_atom_sites_solution_secondary difmap
_audit_creation_method SHELXL-97
_cell_angle_alpha 111.609(7)
_cell_angle_beta 113.015(11)
_cell_angle_gamma 94.428(12)
_cell_formula_units_Z 2
_cell_length_a 13.525(2)
_cell_length_b 13.909(3)
_cell_length_c 14.5825(11)
_cell_measurement_reflns_used 7264
_cell_measurement_temperature 223(2)
_cell_measurement_theta_max 68.25
_cell_measurement_theta_min 0.88
_cell_volume 2267.7(7)
_computing_cell_refinement 'Collect (Nonius B.V., 1998)'
_computing_data_collection 'Collect (Nonius B.V., 1998)'
_computing_data_reduction 'Denzo-SMN (Otwinowski & Minor, 1997)'
_computing_molecular_graphics 'XP (BrukerAXS, 2000)'
_computing_publication_material 'SHELXL-97 (Sheldrick, 1997)'
_computing_structure_refinement 'SHELXL-97 (Sheldrick, 1997)'
_computing_structure_solution 'SHELXS-97 (Sheldrick, 1990)'
_diffrn_ambient_temperature 223(2)
_diffrn_measured_fraction_theta_full 0.965
_diffrn_measured_fraction_theta_max 0.965
_diffrn_measurement_device_type 'Nonius KappaCCD APEXII'
_diffrn_measurement_method '\w and \f scans'
_diffrn_radiation_monochromator graphite
_diffrn_radiation_source 'fine-focus sealed tube'
_diffrn_radiation_type CuK\a
_diffrn_radiation_wavelength 1.54178
_diffrn_reflns_av_R_equivalents 0.039
_diffrn_reflns_av_sigmaI/netI 0.0248
_diffrn_reflns_limit_h_max 16
_diffrn_reflns_limit_h_min 0
_diffrn_reflns_limit_k_max 16
_diffrn_reflns_limit_k_min -16
_diffrn_reflns_limit_l_max 15
_diffrn_reflns_limit_l_min -17
_diffrn_reflns_number 33792
_diffrn_reflns_theta_full 67.00
_diffrn_reflns_theta_max 67.00
_diffrn_reflns_theta_min 3.66
_exptl_absorpt_coefficient_mu 1.609
_exptl_absorpt_correction_T_max 0.7391
_exptl_absorpt_correction_T_min 0.6891
_exptl_absorpt_correction_type multi-scan
_exptl_absorpt_process_details 'Denzo (Otwinowski, Borek, Majewski & Minor, 2003)'
_exptl_crystal_colour colourless
_exptl_crystal_density_diffrn 1.467
_exptl_crystal_density_method 'not measured'
_exptl_crystal_description block
_exptl_crystal_F_000 1002
_exptl_crystal_size_max 0.25
_exptl_crystal_size_mid 0.20
_exptl_crystal_size_min 0.20
_refine_diff_density_max 0.206
_refine_diff_density_min -0.207
_refine_diff_density_rms 0.042
_refine_ls_extinction_method none
_refine_ls_goodness_of_fit_ref 1.043
_refine_ls_hydrogen_treatment constr
_refine_ls_matrix_type full
_refine_ls_number_parameters 614
_refine_ls_number_reflns 7795
_refine_ls_number_restraints 0
_refine_ls_restrained_S_all 1.043
_refine_ls_R_factor_all 0.0456
_refine_ls_R_factor_gt 0.0412
_refine_ls_shift/su_max 0.000
_refine_ls_shift/su_mean 0.000
_refine_ls_structure_factor_coef Fsqd
_refine_ls_weighting_details 'calc w=1/[\s^2^(Fo^2^)+(0.0707P)^2^+0.6218P] where P=(Fo^2^+2Fc^2^)/3'
_refine_ls_weighting_scheme calc
_refine_ls_wR_factor_gt 0.1185
_refine_ls_wR_factor_ref 0.1227
_reflns_number_gt 6896
_reflns_number_total 7795
_reflns_threshold_expression >2sigma(I)
_cod_data_source_file c2dt32806b.txt
_cod_data_source_block erk5859
_cod_original_cell_volume 2267.7(6)
_cod_original_sg_symbol_H-M P-1
_cod_database_code 7022503

loop_
_symmetry_equiv_pos_as_xyz
'x, y, z'
'-x, -y, -z'

loop_
_atom_site_label
_atom_site_type_symbol
_atom_site_fract_x
_atom_site_fract_y
_atom_site_fract_z
_atom_site_U_iso_or_equiv
_atom_site_adp_type
_atom_site_occupancy
_atom_site_symmetry_multiplicity
_atom_site_calc_flag
_atom_site_refinement_flags
P1 P 0.45746(3) 0.29313(3) 0.19781(3) 0.03900(12) Uani 1 1 d .
B1 B 0.66792(16) 0.39269(16) 0.26321(16) 0.0405(4) Uani 1 1 d .
O1 O 0.64703(9) 0.27879(9) 0.24482(10) 0.0439(3) Uani 1 1 d .
C1 C 0.53927(14) 0.41821(14) 0.22612(14) 0.0407(4) Uani 1 1 d .
H1 H 0.5386 0.4773 0.2896 0.049 Uiso 1 1 calc R
C2 C 0.49217(15) 0.43988(16) 0.12133(16) 0.0500(4) Uani 1 1 d .
H2A H 0.5544 0.4789 0.1195 0.060 Uiso 1 1 calc R
H2B H 0.4603 0.3708 0.0558 0.060 Uiso 1 1 calc R
C3 C 0.40478(18) 0.5023(2) 0.1125(2) 0.0660(6) Uani 1 1 d .
H3A H 0.3362 0.4581 0.0976 0.099 Uiso 1 1 calc R
H3B H 0.3915 0.5227 0.0526 0.099 Uiso 1 1 calc R
H3C H 0.4305 0.5661 0.1814 0.099 Uiso 1 1 calc R
C4 C 0.54768(14) 0.21065(14) 0.15493(14) 0.0433(4) Uani 1 1 d .
H4 H 0.5447 0.2096 0.0856 0.052 Uiso 1 1 calc R
C5 C 0.53141(15) 0.10011(14) 0.14638(15) 0.0455(4) Uani 1 1 d .
H5 H 0.4662 0.0478 0.0888 0.055 Uiso 1 1 calc R
C6 C 0.60557(16) 0.07299(15) 0.21710(15) 0.0478(4) Uani 1 1 d .
H6 H 0.6694 0.1274 0.2740 0.057 Uiso 1 1 calc R
C7 C 0.59848(16) -0.03332(15) 0.21584(15) 0.0485(4) Uani 1 1 d .
C8 C 0.69478(18) -0.05684(17) 0.27428(18) 0.0591(5) Uani 1 1 d .
H8 H 0.7624 -0.0036 0.3160 0.071 Uiso 1 1 calc R
C9 C 0.6926(2) -0.15741(19) 0.2721(2) 0.0701(6) Uani 1 1 d .
H9 H 0.7586 -0.1722 0.3114 0.084 Uiso 1 1 calc R
C10 C 0.5942(2) -0.23554(18) 0.2124(2) 0.0734(7) Uani 1 1 d .
H10 H 0.5925 -0.3040 0.2103 0.088 Uiso 1 1 calc R
C11 C 0.4975(2) -0.21250(18) 0.1555(2) 0.0717(6) Uani 1 1 d .
H11 H 0.4299 -0.2656 0.1152 0.086 Uiso 1 1 calc R
C12 C 0.49905(18) -0.11251(16) 0.15709(18) 0.0572(5) Uani 1 1 d .
H12 H 0.4326 -0.0980 0.1183 0.069 Uiso 1 1 calc R
C21 C 0.31206(14) 0.26279(14) 0.10256(15) 0.0445(4) Uani 1 1 d .
F22 F 0.32429(10) 0.12011(12) -0.03849(10) 0.0751(4) Uani 1 1 d .
C22 C 0.26437(16) 0.18413(17) -0.00409(16) 0.0532(5) Uani 1 1 d .
F23 F 0.11197(12) 0.09087(16) -0.18061(11) 0.1017(6) Uani 1 1 d .
C23 C 0.15535(18) 0.1672(2) -0.07816(17) 0.0661(6) Uani 1 1 d .
F24 F -0.01200(10) 0.21762(15) -0.11432(13) 0.0940(5) Uani 1 1 d .
C24 C 0.09189(16) 0.2307(2) -0.0437(2) 0.0668(6) Uani 1 1 d .
F25 F 0.07457(11) 0.36953(13) 0.09706(14) 0.0866(4) Uani 1 1 d .
C25 C 0.13607(16) 0.30827(19) 0.0638(2) 0.0602(5) Uani 1 1 d .
F26 F 0.28679(10) 0.40002(10) 0.23876(11) 0.0666(3) Uani 1 1 d .
C26 C 0.24456(16) 0.32290(16) 0.13537(17) 0.0507(4) Uani 1 1 d .
C31 C 0.45349(14) 0.27378(14) 0.31274(14) 0.0424(4) Uani 1 1 d .
F32 F 0.33418(10) 0.10137(9) 0.18449(10) 0.0610(3) Uani 1 1 d .
C32 C 0.38965(16) 0.17718(15) 0.28954(16) 0.0504(4) Uani 1 1 d .
F33 F 0.31433(14) 0.06172(11) 0.34278(13) 0.0852(4) Uani 1 1 d .
C33 C 0.37838(19) 0.15503(17) 0.36976(19) 0.0593(5) Uani 1 1 d .
F34 F 0.42345(14) 0.21016(13) 0.55681(12) 0.0829(4) Uani 1 1 d .
C34 C 0.4334(2) 0.23060(19) 0.47789(19) 0.0602(5) Uani 1 1 d .
F35 F 0.55324(11) 0.39995(11) 0.60989(9) 0.0669(3) Uani 1 1 d .
C35 C 0.49882(17) 0.32658(17) 0.50475(15) 0.0519(5) Uani 1 1 d .
F36 F 0.56899(9) 0.44389(9) 0.45291(9) 0.0533(3) Uani 1 1 d .
C36 C 0.50720(14) 0.34776(15) 0.42281(15) 0.0448(4) Uani 1 1 d .
C41 C 0.75692(14) 0.46222(15) 0.39424(15) 0.0445(4) Uani 1 1 d .
F42 F 0.85851(9) 0.32991(10) 0.38304(11) 0.0644(3) Uani 1 1 d .
C42 C 0.84427(15) 0.42265(17) 0.44374(16) 0.0505(4) Uani 1 1 d .
F43 F 1.00191(10) 0.42864(14) 0.59523(12) 0.0866(5) Uani 1 1 d .
C43 C 0.92146(16) 0.4738(2) 0.55352(19) 0.0637(6) Uani 1 1 d .
F44 F 0.99062(12) 0.62130(16) 0.72722(11) 0.1030(6) Uani 1 1 d .
C44 C 0.91628(18) 0.5706(2) 0.62040(17) 0.0708(7) Uani 1 1 d .
F45 F 0.82677(13) 0.70990(13) 0.64062(12) 0.0926(5) Uani 1 1 d .
C45 C 0.83420(18) 0.61484(19) 0.57647(18) 0.0655(6) Uani 1 1 d .
F46 F 0.68021(9) 0.61207(9) 0.43060(10) 0.0604(3) Uani 1 1 d .
C46 C 0.75786(15) 0.56102(16) 0.46593(16) 0.0512(4) Uani 1 1 d .
C51 C 0.72850(14) 0.41359(15) 0.19035(15) 0.0445(4) Uani 1 1 d .
F52 F 0.74821(10) 0.59925(9) 0.27693(10) 0.0606(3) Uani 1 1 d .
C52 C 0.76645(15) 0.51647(16) 0.20615(16) 0.0490(4) Uani 1 1 d .
F53 F 0.85633(13) 0.64428(12) 0.17347(14) 0.0839(4) Uani 1 1 d .
C53 C 0.82282(17) 0.54223(19) 0.15402(18) 0.0585(5) Uani 1 1 d .
F54 F 0.89736(12) 0.48522(15) 0.02753(13) 0.0885(5) Uani 1 1 d .
C54 C 0.84389(17) 0.4619(2) 0.08049(18) 0.0632(6) Uani 1 1 d .
F55 F 0.82790(12) 0.27862(13) -0.01079(12) 0.0824(4) Uani 1 1 d .
C55 C 0.80905(16) 0.3588(2) 0.06154(17) 0.0582(5) Uani 1 1 d .
F56 F 0.72376(10) 0.23184(10) 0.09239(11) 0.0647(3) Uani 1 1 d .
C56 C 0.75335(15) 0.33638(16) 0.11632(16) 0.0498(4) Uani 1 1 d .
C61 C 0.2154(4) 0.6955(4) 0.2641(3) 0.1233(13) Uani 1 1 d .
H61 H 0.1767 0.6457 0.1894 0.148 Uiso 1 1 calc R
C62 C 0.2888(5) 0.7864(5) 0.2941(4) 0.1417(17) Uani 1 1 d .
H62 H 0.3052 0.7978 0.2414 0.170 Uiso 1 1 calc R
C63 C 0.3398(4) 0.8633(3) 0.4046(4) 0.1265(14) Uani 1 1 d .
H63 H 0.3890 0.9282 0.4271 0.152 Uiso 1 1 calc R
C64 C 0.3160(4) 0.8412(3) 0.4779(3) 0.1099(11) Uani 1 1 d .
H64 H 0.3475 0.8921 0.5521 0.132 Uiso 1 1 calc R
C65 C 0.2492(5) 0.7490(5) 0.4461(4) 0.1394(16) Uani 1 1 d .
H65 H 0.2370 0.7335 0.4989 0.167 Uiso 1 1 calc R
C66 C 0.1983(4) 0.6768(4) 0.3400(4) 0.1353(15) Uani 1 1 d .
H66 H 0.1499 0.6121 0.3193 0.162 Uiso 1 1 calc R
C71 C 0.0274(4) -0.0782(3) -0.0663(5) 0.1342(16) Uani 1 1 d .
H71 H 0.0461 -0.1325 -0.1131 0.161 Uiso 1 1 calc R
C72 C 0.0862(3) -0.0390(4) 0.0453(5) 0.1293(16) Uani 1 1 d .
H72 H 0.1455 -0.0664 0.0764 0.155 Uiso 1 1 calc R
C73 C 0.0594(4) 0.0381(4) 0.1100(4) 0.1325(15) Uani 1 1 d .
H73 H 0.1007 0.0658 0.1872 0.159 Uiso 1 1 calc R

loop_
_atom_site_aniso_label
_atom_site_aniso_U_11
_atom_site_aniso_U_22
_atom_site_aniso_U_33
_atom_site_aniso_U_23
_atom_site_aniso_U_13
_atom_site_aniso_U_12
P1 0.0354(2) 0.0441(2) 0.0369(2) 0.01872(18) 0.01479(18) 0.00989(17)
B1 0.0371(9) 0.0450(10) 0.0412(10) 0.0213(8) 0.0170(8) 0.0121(8)
O1 0.0363(6) 0.0471(6) 0.0458(7) 0.0226(5) 0.0138(5) 0.0112(5)
C1 0.0365(8) 0.0457(9) 0.0399(9) 0.0208(7) 0.0151(7) 0.0111(7)
C2 0.0421(9) 0.0585(11) 0.0528(11) 0.0339(9) 0.0157(8) 0.0120(8)
C3 0.0501(11) 0.0797(15) 0.0884(16) 0.0593(13) 0.0278(11) 0.0231(10)
C4 0.0410(9) 0.0494(9) 0.0409(9) 0.0209(8) 0.0182(7) 0.0135(7)
C5 0.0461(9) 0.0463(9) 0.0410(9) 0.0148(8) 0.0207(8) 0.0123(8)
C6 0.0495(10) 0.0456(10) 0.0447(10) 0.0170(8) 0.0203(8) 0.0125(8)
C7 0.0542(11) 0.0468(10) 0.0422(9) 0.0179(8) 0.0208(8) 0.0148(8)
C8 0.0556(12) 0.0569(11) 0.0560(12) 0.0261(10) 0.0155(9) 0.0144(9)
C9 0.0674(14) 0.0652(13) 0.0734(15) 0.0385(12) 0.0185(12) 0.0243(11)
C10 0.0788(16) 0.0526(12) 0.0815(16) 0.0365(12) 0.0222(13) 0.0188(11)
C11 0.0648(14) 0.0527(12) 0.0812(16) 0.0298(11) 0.0186(12) 0.0067(10)
C12 0.0553(11) 0.0507(11) 0.0597(12) 0.0249(9) 0.0193(10) 0.0152(9)
C21 0.0380(9) 0.0500(10) 0.0453(9) 0.0242(8) 0.0157(8) 0.0083(7)
F22 0.0578(7) 0.0960(10) 0.0436(6) 0.0089(6) 0.0162(6) 0.0214(7)
C22 0.0423(10) 0.0688(12) 0.0440(10) 0.0238(9) 0.0166(8) 0.0110(9)
F23 0.0602(8) 0.1463(15) 0.0454(7) 0.0137(8) 0.0037(6) 0.0045(9)
C23 0.0465(11) 0.0886(16) 0.0441(11) 0.0257(11) 0.0085(9) 0.0006(11)
F24 0.0377(6) 0.1476(14) 0.0857(10) 0.0627(10) 0.0075(6) 0.0161(8)
C24 0.0358(10) 0.0981(17) 0.0692(14) 0.0497(13) 0.0151(10) 0.0113(11)
F25 0.0536(7) 0.1066(11) 0.1110(12) 0.0529(9) 0.0391(8) 0.0407(8)
C25 0.0407(10) 0.0741(13) 0.0778(15) 0.0436(12) 0.0274(10) 0.0194(10)
F26 0.0544(7) 0.0643(7) 0.0684(8) 0.0166(6) 0.0260(6) 0.0212(6)
C26 0.0421(10) 0.0537(11) 0.0575(11) 0.0273(9) 0.0212(9) 0.0098(8)
C31 0.0408(9) 0.0472(9) 0.0440(9) 0.0224(8) 0.0207(8) 0.0147(7)
F32 0.0661(7) 0.0504(6) 0.0560(7) 0.0178(5) 0.0254(6) 0.0003(5)
C32 0.0548(11) 0.0501(10) 0.0515(11) 0.0249(9) 0.0263(9) 0.0144(9)
F33 0.1121(11) 0.0667(8) 0.0960(10) 0.0483(8) 0.0557(9) 0.0093(8)
C33 0.0703(13) 0.0566(11) 0.0703(14) 0.0392(11) 0.0387(11) 0.0183(10)
F34 0.1142(11) 0.1013(10) 0.0781(9) 0.0642(8) 0.0597(9) 0.0417(9)
C34 0.0769(14) 0.0740(14) 0.0631(13) 0.0473(11) 0.0440(11) 0.0351(11)
F35 0.0762(8) 0.0832(8) 0.0419(6) 0.0262(6) 0.0274(6) 0.0254(7)
C35 0.0564(11) 0.0644(12) 0.0427(10) 0.0265(9) 0.0249(9) 0.0255(9)
F36 0.0528(6) 0.0547(6) 0.0452(6) 0.0159(5) 0.0224(5) 0.0049(5)
C36 0.0416(9) 0.0513(10) 0.0456(10) 0.0235(8) 0.0207(8) 0.0157(8)
C41 0.0351(8) 0.0568(10) 0.0436(9) 0.0259(8) 0.0166(7) 0.0074(7)
F42 0.0459(6) 0.0757(8) 0.0736(8) 0.0400(7) 0.0205(6) 0.0242(6)
C42 0.0370(9) 0.0674(12) 0.0520(11) 0.0340(10) 0.0174(8) 0.0120(8)
F43 0.0452(7) 0.1368(13) 0.0819(9) 0.0734(10) 0.0090(6) 0.0198(7)
C43 0.0356(10) 0.1003(18) 0.0578(12) 0.0489(13) 0.0115(9) 0.0090(10)
F44 0.0637(8) 0.1546(15) 0.0425(7) 0.0268(8) -0.0003(6) -0.0062(9)
C44 0.0446(11) 0.1068(19) 0.0400(11) 0.0271(12) 0.0079(9) -0.0028(12)
F45 0.0774(9) 0.0906(10) 0.0581(8) -0.0064(7) 0.0221(7) -0.0004(8)
C45 0.0503(12) 0.0759(14) 0.0475(11) 0.0112(11) 0.0187(10) -0.0027(10)
F46 0.0514(6) 0.0546(6) 0.0580(7) 0.0136(5) 0.0191(5) 0.0121(5)
C46 0.0393(9) 0.0614(11) 0.0466(10) 0.0211(9) 0.0169(8) 0.0068(8)
C51 0.0338(8) 0.0585(11) 0.0429(9) 0.0263(8) 0.0145(7) 0.0137(8)
F52 0.0670(7) 0.0556(6) 0.0686(7) 0.0325(6) 0.0341(6) 0.0185(5)
C52 0.0421(9) 0.0602(11) 0.0498(10) 0.0312(9) 0.0183(8) 0.0157(8)
F53 0.0864(9) 0.0900(10) 0.1097(11) 0.0698(9) 0.0527(9) 0.0203(8)
C53 0.0485(11) 0.0769(14) 0.0651(13) 0.0479(12) 0.0240(10) 0.0150(10)
F54 0.0782(9) 0.1387(13) 0.0949(10) 0.0754(10) 0.0588(8) 0.0329(9)
C54 0.0472(11) 0.1029(18) 0.0611(13) 0.0526(13) 0.0286(10) 0.0214(11)
F55 0.0765(9) 0.1079(11) 0.0766(9) 0.0321(8) 0.0534(8) 0.0339(8)
C55 0.0431(10) 0.0885(15) 0.0477(11) 0.0303(10) 0.0233(9) 0.0231(10)
F56 0.0629(7) 0.0607(7) 0.0714(8) 0.0196(6) 0.0397(6) 0.0170(6)
C56 0.0376(9) 0.0617(11) 0.0485(10) 0.0247(9) 0.0171(8) 0.0132(8)
C61 0.146(4) 0.137(3) 0.088(2) 0.045(2) 0.057(2) 0.039(3)
C62 0.170(4) 0.201(5) 0.122(3) 0.120(4) 0.082(3) 0.062(4)
C63 0.130(3) 0.110(3) 0.157(4) 0.093(3) 0.046(3) 0.040(2)
C64 0.144(3) 0.115(3) 0.090(2) 0.049(2) 0.062(2) 0.063(3)
C65 0.161(4) 0.168(4) 0.132(4) 0.075(3) 0.099(3) 0.031(3)
C66 0.146(4) 0.139(4) 0.128(4) 0.064(3) 0.067(3) 0.012(3)
C71 0.112(3) 0.083(2) 0.173(5) 0.025(3) 0.066(3) -0.005(2)
C72 0.082(2) 0.081(2) 0.181(5) 0.053(3) 0.027(3) -0.004(2)
C73 0.114(3) 0.114(3) 0.119(3) 0.042(3) 0.021(3) -0.012(3)

loop_
_atom_type_symbol
_atom_type_description
_atom_type_scat_dispersion_real
_atom_type_scat_dispersion_imag
_atom_type_scat_source
C C 0.0181 0.0091 'International Tables Vol C Tables 4.2.6.8 and 6.1.1.4'
H H 0.0000 0.0000 'International Tables Vol C Tables 4.2.6.8 and 6.1.1.4'
B B 0.0090 0.0039 'International Tables Vol C Tables 4.2.6.8 and 6.1.1.4'
O O 0.0492 0.0322 'International Tables Vol C Tables 4.2.6.8 and 6.1.1.4'
F F 0.0727 0.0534 'International Tables Vol C Tables 4.2.6.8 and 6.1.1.4'
P P 0.2955 0.4335 'International Tables Vol C Tables 4.2.6.8 and 6.1.1.4'

loop_
_geom_angle_atom_site_label_1
_geom_angle_atom_site_label_2
_geom_angle_atom_site_label_3
_geom_angle
_geom_angle_site_symmetry_1
_geom_angle_site_symmetry_3
C1 P1 C21 113.73(8) . .
C1 P1 C31 118.47(8) . .
C21 P1 C31 103.56(8) . .
C1 P1 C4 95.49(8) . .
C21 P1 C4 119.89(8) . .
C31 P1 C4 106.33(8) . .
O1 B1 C41 105.86(14) . .
O1 B1 C51 111.92(14) . .
C41 B1 C51 106.83(14) . .
O1 B1 C1 104.80(13) . .
C41 B1 C1 114.98(14) . .
C51 B1 C1 112.36(13) . .
C4 O1 B1 115.86(13) . .
C2 C1 B1 116.24(14) . .
C2 C1 P1 109.66(12) . .
B1 C1 P1 99.70(11) . .
C2 C1 H1 110.2 . .
B1 C1 H1 110.2 . .
P1 C1 H1 110.2 . .
C3 C2 C1 116.31(17) . .
C3 C2 H2A 108.2 . .
C1 C2 H2A 108.2 . .
C3 C2 H2B 108.2 . .
C1 C2 H2B 108.2 . .
H2A C2 H2B 107.4 . .
C2 C3 H3A 109.5 . .
C2 C3 H3B 109.5 . .
H3A C3 H3B 109.5 . .
C2 C3 H3C 109.5 . .
H3A C3 H3C 109.5 . .
H3B C3 H3C 109.5 . .
O1 C4 C5 112.06(14) . .
O1 C4 P1 95.25(11) . .
C5 C4 P1 117.87(13) . .
O1 C4 H4 110.3 . .
C5 C4 H4 110.3 . .
P1 C4 H4 110.3 . .
C6 C5 C4 122.18(17) . .
C6 C5 H5 118.9 . .
C4 C5 H5 118.9 . .
C5 C6 C7 126.70(18) . .
C5 C6 H6 116.7 . .
C7 C6 H6 116.7 . .
C12 C7 C8 118.36(18) . .
C12 C7 C6 122.52(18) . .
C8 C7 C6 119.11(18) . .
C9 C8 C7 121.0(2) . .
C9 C8 H8 119.5 . .
C7 C8 H8 119.5 . .
C10 C9 C8 120.1(2) . .
C10 C9 H9 120.0 . .
C8 C9 H9 120.0 . .
C9 C10 C11 119.4(2) . .
C9 C10 H10 120.3 . .
C11 C10 H10 120.3 . .
C12 C11 C10 120.9(2) . .
C12 C11 H11 119.6 . .
C10 C11 H11 119.6 . .
C11 C12 C7 120.2(2) . .
C11 C12 H12 119.9 . .
C7 C12 H12 119.9 . .
C22 C21 C26 117.11(17) . .
C22 C21 P1 123.04(14) . .
C26 C21 P1 119.80(14) . .
F22 C22 C21 119.59(16) . .
F22 C22 C23 118.13(19) . .
C21 C22 C23 122.3(2) . .
F23 C23 C24 120.2(2) . .
F23 C23 C22 120.8(2) . .
C24 C23 C22 119.0(2) . .
F24 C24 C23 119.9(2) . .
F24 C24 C25 119.8(2) . .
C23 C24 C25 120.29(19) . .
F25 C25 C26 120.5(2) . .
F25 C25 C24 120.24(19) . .
C26 C25 C24 119.3(2) . .
F26 C26 C25 118.50(19) . .
F26 C26 C21 119.47(16) . .
C25 C26 C21 122.0(2) . .
C36 C31 C32 116.21(16) . .
C36 C31 P1 125.98(14) . .
C32 C31 P1 117.79(14) . .
F32 C32 C33 117.43(17) . .
F32 C32 C31 119.85(16) . .
C33 C32 C31 122.71(19) . .
F33 C33 C32 120.3(2) . .
F33 C33 C34 120.56(18) . .
C32 C33 C34 119.12(19) . .
F34 C34 C35 120.1(2) . .
F34 C34 C33 119.8(2) . .
C35 C34 C33 120.09(18) . .
F35 C35 C34 120.32(17) . .
F35 C35 C36 119.92(18) . .
C34 C35 C36 119.76(19) . .
F36 C36 C35 117.40(17) . .
F36 C36 C31 120.51(15) . .
C35 C36 C31 122.09(18) . .
C46 C41 C42 112.94(17) . .
C46 C41 B1 127.21(16) . .
C42 C41 B1 119.85(17) . .
F42 C42 C43 115.78(18) . .
F42 C42 C41 120.09(17) . .
C43 C42 C41 124.1(2) . .
F43 C43 C44 119.9(2) . .
F43 C43 C42 120.2(2) . .
C44 C43 C42 119.9(2) . .
F44 C44 C45 120.4(3) . .
F44 C44 C43 120.6(2) . .
C45 C44 C43 118.94(19) . .
F45 C45 C44 120.2(2) . .
F45 C45 C46 120.2(2) . .
C44 C45 C46 119.6(2) . .
F46 C46 C41 120.63(16) . .
F46 C46 C45 114.89(19) . .
C41 C46 C45 124.5(2) . .
C52 C51 C56 113.41(17) . .
C52 C51 B1 120.44(16) . .
C56 C51 B1 126.01(16) . .
F52 C52 C53 116.04(18) . .
F52 C52 C51 119.31(16) . .
C53 C52 C51 124.7(2) . .
F53 C53 C54 119.85(18) . .
F53 C53 C52 121.0(2) . .
C54 C53 C52 119.2(2) . .
F54 C54 C55 120.9(2) . .
F54 C54 C53 120.1(2) . .
C55 C54 C53 119.06(18) . .
F55 C55 C54 120.17(19) . .
F55 C55 C56 119.9(2) . .
C54 C55 C56 120.0(2) . .
F56 C56 C51 121.22(17) . .
F56 C56 C55 115.04(18) . .
C51 C56 C55 123.74(19) . .
C66 C61 C62 120.0(4) . .
C66 C61 H61 120.0 . .
C62 C61 H61 120.0 . .
C61 C62 C63 119.3(4) . .
C61 C62 H62 120.4 . .
C63 C62 H62 120.4 . .
C64 C63 C62 118.0(4) . .
C64 C63 H63 121.0 . .
C62 C63 H63 121.0 . .
C65 C64 C63 120.6(4) . .
C65 C64 H64 119.7 . .
C63 C64 H64 119.7 . .
C64 C65 C66 121.3(4) . .
C64 C65 H65 119.3 . .
C66 C65 H65 119.3 . .
C61 C66 C65 120.7(5) . .
C61 C66 H66 119.6 . .
C65 C66 H66 119.6 . .
C72 C71 C73 119.4(4) . 2
C72 C71 H71 120.3 . .
C73 C71 H71 120.3 2 .
C73 C72 C71 119.5(4) . .
C73 C72 H72 120.2 . .
C71 C72 H72 120.2 . .
C72 C73 C71 121.1(5) . 2
C72 C73 H73 119.5 . .
C71 C73 H73 119.5 2 .

loop_
_geom_bond_atom_site_label_1
_geom_bond_atom_site_label_2
_geom_bond_distance
_geom_bond_site_symmetry_2
P1 C1 1.7994(18) .
P1 C21 1.8108(18) .
P1 C31 1.8124(18) .
P1 C4 1.8657(18) .
B1 O1 1.490(2) .
B1 C41 1.642(3) .
B1 C51 1.660(3) .
B1 C1 1.717(2) .
O1 C4 1.390(2) .
C1 C2 1.562(2) .
C1 H1 0.9900 .
C2 C3 1.513(3) .
C2 H2A 0.9800 .
C2 H2B 0.9800 .
C3 H3A 0.9700 .
C3 H3B 0.9700 .
C3 H3C 0.9700 .
C4 C5 1.488(3) .
C4 H4 0.9900 .
C5 C6 1.322(3) .
C5 H5 0.9400 .
C6 C7 1.467(3) .
C6 H6 0.9400 .
C7 C12 1.390(3) .
C7 C8 1.390(3) .
C8 C9 1.385(3) .
C8 H8 0.9400 .
C9 C10 1.373(3) .
C9 H9 0.9400 .
C10 C11 1.383(3) .
C10 H10 0.9400 .
C11 C12 1.381(3) .
C11 H11 0.9400 .
C12 H12 0.9400 .
C21 C22 1.373(3) .
C21 C26 1.388(3) .
F22 C22 1.342(2) .
C22 C23 1.382(3) .
F23 C23 1.324(3) .
C23 C24 1.377(4) .
F24 C24 1.326(2) .
C24 C25 1.378(3) .
F25 C25 1.332(3) .
C25 C26 1.373(3) .
F26 C26 1.338(2) .
C31 C36 1.385(3) .
C31 C32 1.387(3) .
F32 C32 1.346(2) .
C32 C33 1.373(3) .
F33 C33 1.332(2) .
C33 C34 1.373(3) .
F34 C34 1.334(2) .
C34 C35 1.371(3) .
F35 C35 1.335(2) .
C35 C36 1.374(3) .
F36 C36 1.337(2) .
C41 C46 1.382(3) .
C41 C42 1.395(3) .
F42 C42 1.347(2) .
C42 C43 1.378(3) .
F43 C43 1.348(3) .
C43 C44 1.367(4) .
F44 C44 1.338(2) .
C44 C45 1.365(4) .
F45 C45 1.348(3) .
C45 C46 1.384(3) .
F46 C46 1.354(2) .
C51 C52 1.384(3) .
C51 C56 1.385(3) .
F52 C52 1.349(2) .
C52 C53 1.378(3) .
F53 C53 1.343(3) .
C53 C54 1.373(3) .
F54 C54 1.345(2) .
C54 C55 1.362(3) .
F55 C55 1.345(3) .
C55 C56 1.386(3) .
F56 C56 1.350(2) .
C61 C66 1.323(6) .
C61 C62 1.354(6) .
C61 H61 0.9400 .
C62 C63 1.401(7) .
C62 H62 0.9400 .
C63 C64 1.356(6) .
C63 H63 0.9400 .
C64 C65 1.316(6) .
C64 H64 0.9400 .
C65 C66 1.338(6) .
C65 H65 0.9400 .
C66 H66 0.9400 .
C71 C72 1.358(7) .
C71 C73 1.368(7) 2
C71 H71 0.9400 .
C72 C73 1.324(7) .
C72 H72 0.9400 .
C73 C71 1.368(7) 2
C73 H73 0.9400 .

loop_
_geom_torsion_atom_site_label_1
_geom_torsion_atom_site_label_2
_geom_torsion_atom_site_label_3
_geom_torsion_atom_site_label_4
_geom_torsion
_geom_torsion_site_symmetry_1
_geom_torsion_site_symmetry_4
C41 B1 O1 C4 157.36(14) . .
C51 B1 O1 C4 -86.62(17) . .
C1 B1 O1 C4 35.41(18) . .
O1 B1 C1 C2 -113.16(16) . .
C41 B1 C1 C2 131.06(16) . .
C51 B1 C1 C2 8.6(2) . .
O1 B1 C1 P1 4.54(14) . .
C41 B1 C1 P1 -111.24(14) . .
C51 B1 C1 P1 126.28(13) . .
C21 P1 C1 C2 -32.69(15) . .
C31 P1 C1 C2 -154.68(12) . .
C4 P1 C1 C2 93.40(13) . .
C21 P1 C1 B1 -155.20(11) . .
C31 P1 C1 B1 82.81(12) . .
C4 P1 C1 B1 -29.11(11) . .
B1 C1 C2 C3 -157.31(17) . .
P1 C1 C2 C3 90.63(18) . .
B1 O1 C4 C5 -177.17(14) . .
B1 O1 C4 P1 -54.23(15) . .
C1 P1 C4 O1 47.69(11) . .
C21 P1 C4 O1 169.12(10) . .
C31 P1 C4 O1 -74.12(12) . .
C1 P1 C4 C5 166.06(14) . .
C21 P1 C4 C5 -72.51(16) . .
C31 P1 C4 C5 44.25(15) . .
O1 C4 C5 C6 -0.7(2) . .
P1 C4 C5 C6 -109.77(18) . .
C4 C5 C6 C7 -179.42(17) . .
C5 C6 C7 C12 -17.7(3) . .
C5 C6 C7 C8 161.5(2) . .
C12 C7 C8 C9 1.6(3) . .
C6 C7 C8 C9 -177.6(2) . .
C7 C8 C9 C10 -0.7(4) . .
C8 C9 C10 C11 -0.4(4) . .
C9 C10 C11 C12 0.6(4) . .
C10 C11 C12 C7 0.3(4) . .
C8 C7 C12 C11 -1.4(3) . .
C6 C7 C12 C11 177.8(2) . .
C1 P1 C21 C22 108.36(17) . .
C31 P1 C21 C22 -121.72(16) . .
C4 P1 C21 C22 -3.5(2) . .
C1 P1 C21 C26 -69.36(17) . .
C31 P1 C21 C26 60.55(16) . .
C4 P1 C21 C26 178.73(14) . .
C26 C21 C22 F22 -176.70(17) . .
P1 C21 C22 F22 5.5(3) . .
C26 C21 C22 C23 2.6(3) . .
P1 C21 C22 C23 -175.19(17) . .
F22 C22 C23 F23 -1.0(3) . .
C21 C22 C23 F23 179.7(2) . .
F22 C22 C23 C24 178.7(2) . .
C21 C22 C23 C24 -0.6(3) . .
F23 C23 C24 F24 -2.1(3) . .
C22 C23 C24 F24 178.2(2) . .
F23 C23 C24 C25 178.3(2) . .
C22 C23 C24 C25 -1.4(3) . .
F24 C24 C25 F25 0.5(3) . .
C23 C24 C25 F25 -179.9(2) . .
F24 C24 C25 C26 -178.4(2) . .
C23 C24 C25 C26 1.3(3) . .
F25 C25 C26 F26 -0.2(3) . .
C24 C25 C26 F26 178.66(19) . .
F25 C25 C26 C21 -177.97(18) . .
C24 C25 C26 C21 0.9(3) . .
C22 C21 C26 F26 179.49(17) . .
P1 C21 C26 F26 -2.7(2) . .
C22 C21 C26 C25 -2.7(3) . .
P1 C21 C26 C25 175.11(16) . .
C1 P1 C31 C36 0.90(19) . .
C21 P1 C31 C36 -126.09(16) . .
C4 P1 C31 C36 106.69(16) . .
C1 P1 C31 C32 179.69(13) . .
C21 P1 C31 C32 52.71(16) . .
C4 P1 C31 C32 -74.51(16) . .
C36 C31 C32 F32 179.52(16) . .
P1 C31 C32 F32 0.6(2) . .
C36 C31 C32 C33 0.6(3) . .
P1 C31 C32 C33 -178.28(16) . .
F32 C32 C33 F33 -0.2(3) . .
C31 C32 C33 F33 178.71(18) . .
F32 C32 C33 C34 -179.75(18) . .
C31 C32 C33 C34 -0.8(3) . .
F33 C33 C34 F34 0.6(3) . .
C32 C33 C34 F34 -179.85(19) . .
F33 C33 C34 C35 -179.77(19) . .
C32 C33 C34 C35 -0.2(3) . .
F34 C34 C35 F35 0.2(3) . .
C33 C34 C35 F35 -179.41(19) . .
F34 C34 C35 C36 -178.94(18) . .
C33 C34 C35 C36 1.4(3) . .
F35 C35 C36 F36 -1.4(3) . .
C34 C35 C36 F36 177.75(17) . .
F35 C35 C36 C31 179.18(16) . .
C34 C35 C36 C31 -1.7(3) . .
C32 C31 C36 F36 -178.77(16) . .
P1 C31 C36 F36 0.0(2) . .
C32 C31 C36 C35 0.6(3) . .
P1 C31 C36 C35 179.44(14) . .
O1 B1 C41 C46 -141.03(18) . .
C51 B1 C41 C46 99.5(2) . .
C1 B1 C41 C46 -25.9(2) . .
O1 B1 C41 C42 39.9(2) . .
C51 B1 C41 C42 -79.51(19) . .
C1 B1 C41 C42 155.08(16) . .
C46 C41 C42 F42 -176.24(16) . .
B1 C41 C42 F42 2.9(3) . .
C46 C41 C42 C43 2.4(3) . .
B1 C41 C42 C43 -178.43(18) . .
F42 C42 C43 F43 -2.8(3) . .
C41 C42 C43 F43 178.53(17) . .
F42 C42 C43 C44 177.34(18) . .
C41 C42 C43 C44 -1.3(3) . .
F43 C43 C44 F44 0.1(3) . .
C42 C43 C44 F44 -179.99(19) . .
F43 C43 C44 C45 179.97(19) . .
C42 C43 C44 C45 -0.2(3) . .
F44 C44 C45 F45 -0.5(3) . .
C43 C44 C45 F45 179.7(2) . .
F44 C44 C45 C46 -179.8(2) . .
C43 C44 C45 C46 0.4(3) . .
C42 C41 C46 F46 178.52(16) . .
B1 C41 C46 F46 -0.6(3) . .
C42 C41 C46 C45 -2.2(3) . .
B1 C41 C46 C45 178.73(18) . .
F45 C45 C46 F46 1.0(3) . .
C44 C45 C46 F46 -179.75(19) . .
F45 C45 C46 C41 -178.40(19) . .
C44 C45 C46 C41 0.9(3) . .
O1 B1 C51 C52 -172.37(15) . .
C41 B1 C51 C52 -56.9(2) . .
C1 B1 C51 C52 70.0(2) . .
O1 B1 C51 C56 3.0(2) . .
C41 B1 C51 C56 118.43(18) . .
C1 B1 C51 C56 -114.59(19) . .
C56 C51 C52 F52 -179.58(15) . .
B1 C51 C52 F52 -3.7(2) . .
C56 C51 C52 C53 0.5(3) . .
B1 C51 C52 C53 176.42(17) . .
F52 C52 C53 F53 -0.3(3) . .
C51 C52 C53 F53 179.60(17) . .
F52 C52 C53 C54 -179.74(17) . .
C51 C52 C53 C54 0.2(3) . .
F53 C53 C54 F54 -0.4(3) . .
C52 C53 C54 F54 179.01(18) . .
F53 C53 C54 C55 -179.82(18) . .
C52 C53 C54 C55 -0.4(3) . .
F54 C54 C55 F55 0.1(3) . .
C53 C54 C55 F55 179.45(18) . .
F54 C54 C55 C56 -179.50(18) . .
C53 C54 C55 C56 -0.1(3) . .
C52 C51 C56 F56 179.09(16) . .
B1 C51 C56 F56 3.4(3) . .
C52 C51 C56 C55 -1.0(3) . .
B1 C51 C56 C55 -176.67(17) . .
F55 C55 C56 F56 1.2(3) . .
C54 C55 C56 F56 -179.24(17) . .
F55 C55 C56 C51 -178.68(17) . .
C54 C55 C56 C51 0.9(3) . .
C66 C61 C62 C63 -4.6(8) . .
C61 C62 C63 C64 2.3(7) . .
C62 C63 C64 C65 1.7(7) . .
C63 C64 C65 C66 -3.5(8) . .
C62 C61 C66 C65 2.9(8) . .
C64 C65 C66 C61 1.2(9) . .
C73 C71 C72 C73 -0.7(7) 2 .
C71 C72 C73 C71 0.7(7) . 2

loop_
_platon_squeeze_void_nr
_platon_squeeze_void_average_x
_platon_squeeze_void_average_y
_platon_squeeze_void_average_z
_platon_squeeze_void_volume
_platon_squeeze_void_count_electrons
_platon_squeeze_void_content
1 0.000 0.000 0.500 270 41 ' '
